data_7205176
loop_
_publ_author_name
'Nayak, Malabika'
'Sarkar, Sohini'
'Hazra, Susanta'
'Sparkes, Hazel A.'
'Howard, Judith A. K.'
'Mohanta, Sasankasekhar'

_publ_section_title
;
 Syntheses and crystal structures of dinuclear, trinuclear [2 \\times 1
 + 1 \\times 1] and tetranuclear [2 \\times 1 + 1 \\times 2]
 copper(ii)--d10 complexes (d10&#x21D2; ZnII, CdII, HgII and AgI)
 derived from N,N&#x2032;-ethylenebis(3-ethoxysalicylaldimine)
;
_journal_issue 1
_journal_name_full CrystEngComm
_journal_page_first 124
_journal_paper_doi 10.1039/c0ce00158a
_journal_volume 13
_journal_year 2011
_chemical_formula_moiety 'C20 H26 Cu N2 O6 Zn, 2(C20 H22 Cu N2 O4), 2(Cl O4)'
_chemical_formula_sum 'C60 H70 Cl2 Cu3 N6 O22 Zn'
_chemical_formula_weight 1554.11
_chemical_name_systematic
;
?
;
_space_group_IT_number 15
_symmetry_cell_setting monoclinic
_symmetry_space_group_name_Hall '-C 2yc'
_symmetry_space_group_name_H-M 'C 1 2/c 1'
_atom_sites_solution_hydrogens geom
_atom_sites_solution_primary direct
_atom_sites_solution_secondary difmap
_audit_creation_method SHELXL-97
_cell_angle_alpha 90.00
_cell_angle_beta 108.810(3)
_cell_angle_gamma 90.00
_cell_formula_units_Z 4
_cell_length_a 13.3706(3)
_cell_length_b 22.8263(4)
_cell_length_c 21.5225(5)
_cell_measurement_reflns_used 7642
_cell_measurement_temperature 120(2)
_cell_measurement_theta_max 29.1465
_cell_measurement_theta_min 2.6744
_cell_volume 6217.9(3)
_computing_cell_refinement
;
CrysAlisPro, Oxford Diffraction Ltd.,
Version 1.171.33.41 (release 06-05-2009 CrysAlis171 .NET)
(compiled May 6 2009,17:20:42)
;
_computing_data_collection
;
CrysAlisPro, Oxford Diffraction Ltd.,
Version 1.171.33.41 (release 06-05-2009 CrysAlis171 .NET)
(compiled May 6 2009,17:20:42)
;
_computing_data_reduction
;
CrysAlisPro, Oxford Diffraction Ltd.,
Version 1.171.33.41 (release 06-05-2009 CrysAlis171 .NET)
(compiled May 6 2009,17:20:42)
;
_computing_molecular_graphics 'ORTEP3 for Windows (Farrugia, 1997)'
_computing_publication_material 'WinGX publication routines (Farrugia, 1999)'
_computing_structure_refinement 'SHELXL-97 (Sheldrick, 1997)'
_computing_structure_solution 'SHELXS-97 (Sheldrick, 1990)'
_diffrn_ambient_temperature 120(2)
_diffrn_detector_area_resol_mean 16.1511
_diffrn_measured_fraction_theta_full 0.999
_diffrn_measured_fraction_theta_max 0.879
_diffrn_measurement_device_type 'Xcalibur, Sapphire3, Gemini ultra'
_diffrn_radiation_monochromator graphite
_diffrn_radiation_source 'Enhance (Mo) X-ray Source'
_diffrn_radiation_type MoK\a
_diffrn_radiation_wavelength 0.71073
_diffrn_reflns_av_R_equivalents 0.0487
_diffrn_reflns_av_sigmaI/netI 0.0950
_diffrn_reflns_limit_h_max 17
_diffrn_reflns_limit_h_min -16
_diffrn_reflns_limit_k_max 28
_diffrn_reflns_limit_k_min -30
_diffrn_reflns_limit_l_max 24
_diffrn_reflns_limit_l_min -29
_diffrn_reflns_number 23495
_diffrn_reflns_theta_full 25.00
_diffrn_reflns_theta_max 29.20
_diffrn_reflns_theta_min 2.68
_exptl_absorpt_coefficient_mu 1.565
_exptl_absorpt_correction_T_max 0.849
_exptl_absorpt_correction_T_min 0.602
_exptl_absorpt_correction_type analytical
_exptl_absorpt_process_details
;
CrysAlisPro, Oxford Diffraction Ltd.,
Version 1.171.33.41 (release 06-05-2009 CrysAlis171 .NET)
(compiled May 6 2009,17:20:42)
Analytical numeric absorption correction using a multifaceted crystal
model based on expressions derived by R.C. Clark & J.S. Reid.
(Clark, R. C. & Reid, J. S. (1995). Acta Cryst. A51, 887-897)
;
_exptl_crystal_colour red
_exptl_crystal_density_diffrn 1.660
_exptl_crystal_density_method 'not measured'
_exptl_crystal_description block
_exptl_crystal_F_000 3196
_exptl_crystal_size_max 0.40
_exptl_crystal_size_mid 0.13
_exptl_crystal_size_min 0.12
_refine_diff_density_max 0.722
_refine_diff_density_min -0.460
_refine_diff_density_rms 0.074
_refine_ls_extinction_method none
_refine_ls_goodness_of_fit_ref 0.859
_refine_ls_hydrogen_treatment mixed
_refine_ls_matrix_type full
_refine_ls_number_parameters 445
_refine_ls_number_reflns 7408
_refine_ls_number_restraints 91
_refine_ls_restrained_S_all 0.880
_refine_ls_R_factor_all 0.0844
_refine_ls_R_factor_gt 0.0387
_refine_ls_shift/su_max 0.001
_refine_ls_shift/su_mean 0.000
_refine_ls_structure_factor_coef Fsqd
_refine_ls_weighting_details 'calc w=1/[\s^2^(Fo^2^)+(0.0330P)^2^+0.0000P] where P=(Fo^2^+2Fc^2^)/3'
_refine_ls_weighting_scheme calc
_refine_ls_wR_factor_gt 0.0712
_refine_ls_wR_factor_ref 0.0766
_reflns_number_gt 4412
_reflns_number_total 7408
_reflns_threshold_expression >2sigma(I)
_cod_data_source_file C0CE00158A.TXT
_cod_data_source_block 1
_cod_original_cell_volume 6217.9(2)
_cod_original_sg_symbol_H-M 'C 2/c'
_cod_database_code 7205176

loop_
_symmetry_equiv_pos_as_xyz
'x, y, z'
'-x, y, -z+1/2'
'x+1/2, y+1/2, z'
'-x+1/2, y+1/2, -z+1/2'
'-x, -y, -z'
'x, -y, z-1/2'
'-x+1/2, -y+1/2, -z'
'x+1/2, -y+1/2, z-1/2'

loop_
_atom_site_label
_atom_site_type_symbol
_atom_site_fract_x
_atom_site_fract_y
_atom_site_fract_z
_atom_site_U_iso_or_equiv
_atom_site_adp_type
_atom_site_occupancy
_atom_site_symmetry_multiplicity
_atom_site_calc_flag
_atom_site_refinement_flags
_atom_site_disorder_assembly
_atom_site_disorder_group
Zn1 Zn 0.0000 0.030488(19) 0.2500 0.01868(12) Uani 1 2 d SD . .
Cu1 Cu 0.03602(3) -0.042314(14) 0.444266(16) 0.01990(10) Uani 1 1 d . . .
Cu2 Cu 0.0000 -0.10298(2) 0.2500 0.02222(14) Uani 1 2 d S . .
Cl1 Cl 0.52375(6) 0.17736(3) 0.41738(4) 0.02547(18) Uani 1 1 d D . .
O1 O 0.06715(16) 0.15314(8) 0.43187(9) 0.0276(5) Uani 1 1 d . . .
O2 O 0.06121(15) 0.04064(8) 0.44779(8) 0.0203(4) Uani 1 1 d . . .
O3 O -0.09192(15) -0.03016(8) 0.37451(9) 0.0226(5) Uani 1 1 d . . .
O4 O -0.26419(17) 0.01148(10) 0.29703(10) 0.0348(6) Uani 1 1 d . . .
O5 O -0.04980(18) 0.06598(9) 0.31759(10) 0.0218(5) Uani 1 1 d D . .
O6 O 0.18461(15) 0.05671(8) 0.33118(9) 0.0234(5) Uani 1 1 d . . .
O7 O 0.08997(15) -0.04034(8) 0.29001(9) 0.0218(5) Uani 1 1 d . . .
O8A O 0.5048(3) 0.1929(3) 0.4766(2) 0.0484(14) Uani 0.77 1 d PD A 1
O9A O 0.4387(3) 0.19812(16) 0.36025(13) 0.0391(10) Uani 0.77 1 d PD A 1
O10A O 0.6214(3) 0.2052(2) 0.41501(17) 0.0382(11) Uani 0.77 1 d PD A 1
O11 O 0.53193(18) 0.11513(9) 0.41256(11) 0.0391(6) Uani 1 1 d . A .
N1 N 0.16247(19) -0.05836(10) 0.51572(11) 0.0207(6) Uani 1 1 d . . .
N2 N 0.0219(2) -0.12667(10) 0.43783(11) 0.0260(6) Uani 1 1 d . . .
N3 N 0.0967(2) -0.16363(10) 0.29128(11) 0.0277(7) Uani 1 1 d . . .
C1 C -0.0392(3) 0.23319(13) 0.37616(15) 0.0360(9) Uani 1 1 d . . .
H1A H -0.0463 0.2148 0.3338 0.054 Uiso 1 1 calc R . .
H1B H -0.0423 0.2759 0.3710 0.054 Uiso 1 1 calc R . .
H1C H -0.0968 0.2201 0.3916 0.054 Uiso 1 1 calc R . .
C2 C 0.0659(3) 0.21597(12) 0.42578(15) 0.0318(8) Uani 1 1 d . . .
H2A H 0.1248 0.2291 0.4107 0.038 Uiso 1 1 calc R . .
H2B H 0.0741 0.2345 0.4687 0.038 Uiso 1 1 calc R . .
C3 C 0.1566(3) 0.12834(12) 0.47524(14) 0.0239(7) Uani 1 1 d . . .
C4 C 0.2469(3) 0.15884(13) 0.50791(15) 0.0296(8) Uani 1 1 d . . .
H4 H 0.2498 0.1999 0.5017 0.035 Uiso 1 1 calc R . .
C5 C 0.3347(3) 0.12961(13) 0.55036(14) 0.0310(8) Uani 1 1 d . . .
H5 H 0.3973 0.1507 0.5725 0.037 Uiso 1 1 calc R . .
C6 C 0.3298(2) 0.07095(13) 0.55952(14) 0.0249(7) Uani 1 1 d . . .
H6 H 0.3889 0.0514 0.5889 0.030 Uiso 1 1 calc R . .
C7 C 0.2383(2) 0.03864(12) 0.52621(13) 0.0192(6) Uani 1 1 d . . .
C8 C 0.1503(2) 0.06688(12) 0.48268(13) 0.0187(7) Uani 1 1 d . . .
C9 C 0.2386(2) -0.02274(12) 0.54169(14) 0.0213(7) Uani 1 1 d . . .
H9 H 0.2999 -0.0380 0.5736 0.026 Uiso 1 1 calc R . .
C10 C 0.1653(3) -0.11888(12) 0.53957(14) 0.0283(8) Uani 1 1 d . . .
H10A H 0.1265 -0.1216 0.5716 0.034 Uiso 1 1 calc R . .
H10B H 0.2393 -0.1312 0.5616 0.034 Uiso 1 1 calc R . .
C11 C 0.1142(3) -0.15809(12) 0.48124(15) 0.0316(8) Uani 1 1 d . . .
H11A H 0.1649 -0.1669 0.4576 0.038 Uiso 1 1 calc R . .
H11B H 0.0919 -0.1955 0.4960 0.038 Uiso 1 1 calc R . .
C12 C -0.0588(3) -0.15588(14) 0.40258(15) 0.0339(9) Uani 1 1 d . . .
H12 H -0.0564 -0.1973 0.4069 0.041 Uiso 1 1 calc R . .
C13 C -0.1521(3) -0.13049(14) 0.35722(15) 0.0328(7) Uani 1 1 d U . .
C14 C -0.2365(3) -0.16821(16) 0.32294(16) 0.0432(8) Uani 1 1 d U . .
H14 H -0.2298 -0.2092 0.3308 0.052 Uiso 1 1 calc R . .
C15 C -0.3260(3) -0.14673(17) 0.27931(16) 0.0469(9) Uani 1 1 d U . .
H15 H -0.3805 -0.1728 0.2560 0.056 Uiso 1 1 calc R . .
C16 C -0.3388(3) -0.08686(17) 0.26838(15) 0.0429(8) Uani 1 1 d U . .
H16 H -0.4022 -0.0722 0.2378 0.051 Uiso 1 1 calc R . .
C17 C -0.2604(3) -0.04876(15) 0.30157(14) 0.0345(7) Uani 1 1 d U . .
C18 C -0.1639(3) -0.06950(14) 0.34601(14) 0.0290(7) Uani 1 1 d U . .
C19 C -0.3643(3) 0.03826(18) 0.26561(16) 0.0457(10) Uani 1 1 d . . .
H19A H -0.4190 0.0205 0.2816 0.055 Uiso 1 1 calc R . .
H19B H -0.3853 0.0325 0.2175 0.055 Uiso 1 1 calc R . .
C20 C -0.3538(3) 0.10264(18) 0.28177(16) 0.0516(11) Uani 1 1 d . . .
H20A H -0.3566 0.1087 0.3263 0.077 Uiso 1 1 calc R . .
H20B H -0.4118 0.1241 0.2503 0.077 Uiso 1 1 calc R . .
H20C H -0.2861 0.1170 0.2793 0.077 Uiso 1 1 calc R . .
C21 C 0.1700(3) 0.15766(13) 0.30395(17) 0.0414(9) Uani 1 1 d . . .
H21A H 0.1497 0.1468 0.2575 0.062 Uiso 1 1 calc R . .
H21B H 0.2070 0.1954 0.3107 0.062 Uiso 1 1 calc R . .
H21C H 0.1066 0.1609 0.3172 0.062 Uiso 1 1 calc R . .
C22 C 0.2417(3) 0.11157(13) 0.34459(15) 0.0289(8) Uani 1 1 d . . .
H22A H 0.3072 0.1088 0.3328 0.035 Uiso 1 1 calc R . .
H22B H 0.2611 0.1214 0.3918 0.035 Uiso 1 1 calc R . .
C23 C 0.2393(2) 0.00720(13) 0.35923(13) 0.0215(6) Uani 1 1 d U . .
C24 C 0.3385(2) 0.00599(15) 0.40602(14) 0.0291(7) Uani 1 1 d U . .
H24 H 0.3755 0.0414 0.4215 0.035 Uiso 1 1 calc R . .
C25 C 0.3834(3) -0.04768(15) 0.43000(14) 0.0345(7) Uani 1 1 d U . .
H25 H 0.4507 -0.0486 0.4630 0.041 Uiso 1 1 calc R . .
C26 C 0.3335(3) -0.09875(15) 0.40744(14) 0.0338(7) Uani 1 1 d U . .
H26 H 0.3667 -0.1348 0.4245 0.041 Uiso 1 1 calc R . .
C27 C 0.2328(3) -0.09946(14) 0.35888(13) 0.0270(7) Uani 1 1 d U . .
C28 C 0.1852(2) -0.04504(13) 0.33535(12) 0.0211(6) Uani 1 1 d U . .
C29 C 0.1869(3) -0.15548(13) 0.33408(14) 0.0325(9) Uani 1 1 d . . .
H29 H 0.2277 -0.1893 0.3513 0.039 Uiso 1 1 calc R . .
C30 C 0.0595(3) -0.22159(13) 0.26339(15) 0.0390(10) Uani 1 1 d . . .
H30A H 0.0839 -0.2520 0.2978 0.047 Uiso 1 1 calc R . .
H30B H 0.0890 -0.2307 0.2278 0.047 Uiso 1 1 calc R . .
H5A H -0.0039(19) 0.0721(15) 0.3510(10) 0.061(14) Uiso 1 1 d D . .
H5B H -0.090(2) 0.0415(12) 0.3271(15) 0.063(13) Uiso 1 1 d D . .
O9B O 0.4223(10) 0.1999(7) 0.3862(5) 0.0391(10) Uani 0.23 1 d PD A 2
O10B O 0.5903(11) 0.2067(8) 0.3922(8) 0.0382(11) Uani 0.23 1 d PD A 2
O8B O 0.5501(14) 0.1933(11) 0.4827(7) 0.0484(14) Uani 0.23 1 d PD A 2

loop_
_atom_site_aniso_label
_atom_site_aniso_U_11
_atom_site_aniso_U_22
_atom_site_aniso_U_33
_atom_site_aniso_U_23
_atom_site_aniso_U_13
_atom_site_aniso_U_12
Zn1 0.0182(3) 0.0157(3) 0.0206(2) 0.000 0.0041(2) 0.000
Cu1 0.0197(2) 0.01546(19) 0.02483(19) -0.00509(15) 0.00762(17) -0.00465(15)
Cu2 0.0313(4) 0.0151(3) 0.0176(3) 0.000 0.0043(3) 0.000
Cl1 0.0248(4) 0.0211(4) 0.0276(4) -0.0001(3) 0.0044(4) 0.0015(3)
O1 0.0283(14) 0.0166(11) 0.0309(12) 0.0002(8) -0.0001(11) -0.0046(9)
O2 0.0147(11) 0.0160(10) 0.0260(10) -0.0037(9) 0.0007(9) -0.0018(9)
O3 0.0165(12) 0.0230(11) 0.0270(11) -0.0064(8) 0.0054(10) -0.0099(9)
O4 0.0132(13) 0.0551(16) 0.0310(13) -0.0021(11) 0.0002(11) -0.0038(10)
O5 0.0162(13) 0.0228(12) 0.0240(12) -0.0048(9) 0.0031(12) -0.0033(9)
O6 0.0178(12) 0.0221(11) 0.0250(11) -0.0030(8) -0.0006(10) -0.0042(9)
O7 0.0195(12) 0.0193(11) 0.0222(10) -0.0014(8) 0.0007(9) 0.0021(9)
O8A 0.070(4) 0.0491(18) 0.0398(17) 0.0080(14) 0.036(2) 0.022(3)
O9A 0.046(2) 0.0332(15) 0.027(2) 0.0104(19) -0.0039(18) -0.0014(13)
O10A 0.022(3) 0.0351(15) 0.052(3) -0.001(2) 0.004(2) -0.0009(19)
O11 0.0463(17) 0.0192(12) 0.0504(14) 0.0039(10) 0.0137(13) 0.0038(10)
N1 0.0230(16) 0.0163(13) 0.0250(14) -0.0007(10) 0.0109(12) -0.0005(10)
N2 0.0335(18) 0.0197(14) 0.0277(14) -0.0050(11) 0.0140(14) -0.0068(12)
N3 0.047(2) 0.0196(14) 0.0160(13) 0.0025(10) 0.0102(14) 0.0086(12)
C1 0.044(2) 0.0222(18) 0.0366(19) 0.0048(14) 0.0054(18) 0.0026(15)
C2 0.039(2) 0.0154(16) 0.0353(19) -0.0021(13) 0.0042(17) -0.0091(14)
C3 0.029(2) 0.0194(16) 0.0230(16) -0.0033(12) 0.0080(16) -0.0064(13)
C4 0.032(2) 0.0204(17) 0.0336(18) -0.0032(13) 0.0075(17) -0.0122(14)
C5 0.029(2) 0.0308(19) 0.0301(18) -0.0042(14) 0.0049(17) -0.0153(15)
C6 0.0169(19) 0.0320(18) 0.0236(17) -0.0022(13) 0.0035(15) -0.0038(13)
C7 0.0189(17) 0.0212(15) 0.0204(14) -0.0053(13) 0.0103(14) -0.0034(13)
C8 0.0187(19) 0.0193(15) 0.0199(15) -0.0068(12) 0.0088(15) -0.0075(12)
C9 0.0177(18) 0.0250(17) 0.0226(16) -0.0001(12) 0.0084(15) 0.0044(12)
C10 0.030(2) 0.0203(16) 0.0351(18) 0.0041(13) 0.0109(16) 0.0017(13)
C11 0.045(2) 0.0184(16) 0.0371(19) 0.0006(14) 0.0218(18) 0.0015(15)
C12 0.051(3) 0.0233(18) 0.0329(19) -0.0084(14) 0.0217(19) -0.0135(16)
C13 0.0377(17) 0.0396(16) 0.0268(14) -0.0159(12) 0.0182(14) -0.0235(13)
C14 0.0485(19) 0.0508(17) 0.0336(16) -0.0207(13) 0.0176(15) -0.0336(15)
C15 0.0457(19) 0.0652(18) 0.0313(16) -0.0221(15) 0.0144(15) -0.0412(16)
C16 0.0369(18) 0.0664(19) 0.0260(15) -0.0140(14) 0.0110(14) -0.0288(15)
C17 0.0285(16) 0.0553(18) 0.0224(14) -0.0135(13) 0.0122(13) -0.0204(14)
C18 0.0277(16) 0.0409(16) 0.0232(14) -0.0128(12) 0.0147(13) -0.0175(13)
C19 0.0139(19) 0.092(3) 0.0297(19) 0.008(2) 0.0049(16) 0.004(2)
C20 0.037(3) 0.089(3) 0.0293(19) 0.009(2) 0.0106(19) 0.030(2)
C21 0.040(2) 0.0262(19) 0.055(2) -0.0058(16) 0.012(2) -0.0167(16)
C22 0.022(2) 0.0324(19) 0.0312(18) -0.0085(14) 0.0067(16) -0.0124(14)
C23 0.0161(15) 0.0345(15) 0.0156(13) 0.0006(11) 0.0072(12) 0.0051(12)
C24 0.0191(15) 0.0491(17) 0.0175(13) -0.0045(12) 0.0037(12) 0.0003(13)
C25 0.0220(15) 0.0570(18) 0.0211(13) -0.0003(13) 0.0022(12) 0.0116(14)
C26 0.0312(16) 0.0503(17) 0.0198(13) 0.0044(13) 0.0081(13) 0.0216(13)
C27 0.0262(16) 0.0381(15) 0.0145(13) 0.0019(12) 0.0036(12) 0.0148(12)
C28 0.0196(14) 0.0308(14) 0.0128(12) 0.0003(11) 0.0052(11) 0.0080(12)
C29 0.050(3) 0.0311(19) 0.0169(16) 0.0091(13) 0.0119(18) 0.0234(17)
C30 0.075(3) 0.0150(17) 0.029(2) 0.0014(13) 0.020(2) 0.0085(15)
O9B 0.046(2) 0.0332(15) 0.027(2) 0.0104(19) -0.0039(18) -0.0014(13)
O10B 0.022(3) 0.0351(15) 0.052(3) -0.001(2) 0.004(2) -0.0009(19)
O8B 0.070(4) 0.0491(18) 0.0398(17) 0.0080(14) 0.036(2) 0.022(3)

loop_
_atom_type_symbol
_atom_type_description
_atom_type_scat_dispersion_real
_atom_type_scat_dispersion_imag
_atom_type_scat_source
C C 0.0033 0.0016 'International Tables Vol C Tables 4.2.6.8 and 6.1.1.4'
H H 0.0000 0.0000 'International Tables Vol C Tables 4.2.6.8 and 6.1.1.4'
N N 0.0061 0.0033 'International Tables Vol C Tables 4.2.6.8 and 6.1.1.4'
O O 0.0106 0.0060 'International Tables Vol C Tables 4.2.6.8 and 6.1.1.4'
Cl Cl 0.1484 0.1585 'International Tables Vol C Tables 4.2.6.8 and 6.1.1.4'
Cu Cu 0.3201 1.2651 'International Tables Vol C Tables 4.2.6.8 and 6.1.1.4'
Zn Zn 0.2839 1.4301 'International Tables Vol C Tables 4.2.6.8 and 6.1.1.4'

loop_
_geom_angle_atom_site_label_1
_geom_angle_atom_site_label_2
_geom_angle_atom_site_label_3
_geom_angle
_geom_angle_site_symmetry_1
_geom_angle_site_symmetry_3
_geom_angle_publ_flag
O5 Zn1 O5 131.16(12) . 2 ?
O5 Zn1 O7 110.29(8) . 2 ?
O5 Zn1 O7 108.09(8) 2 2 ?
O5 Zn1 O7 108.09(8) . . ?
O5 Zn1 O7 110.29(8) 2 . ?
O7 Zn1 O7 74.67(10) 2 . ?
O5 Zn1 Cu2 114.42(6) . . ?
O5 Zn1 Cu2 114.42(6) 2 . ?
O7 Zn1 Cu2 37.33(5) 2 . ?
O7 Zn1 Cu2 37.33(5) . . ?
O3 Cu1 N1 177.05(9) . . ?
O3 Cu1 O2 89.37(8) . . ?
N1 Cu1 O2 93.36(9) . . ?
O3 Cu1 N2 92.68(10) . . ?
N1 Cu1 N2 84.71(10) . . ?
O2 Cu1 N2 174.62(10) . . ?
O7 Cu2 O7 81.55(11) . 2 ?
O7 Cu2 N3 177.14(10) . 2 ?
O7 Cu2 N3 95.78(10) 2 2 ?
O7 Cu2 N3 95.78(10) . . ?
O7 Cu2 N3 177.14(10) 2 . ?
N3 Cu2 N3 86.91(16) 2 . ?
O7 Cu2 Zn1 40.77(6) . . ?
O7 Cu2 Zn1 40.77(6) 2 . ?
N3 Cu2 Zn1 136.54(8) 2 . ?
N3 Cu2 Zn1 136.54(8) . . ?
O10B Cl1 O8B 106.9(12) . . ?
O10B Cl1 O9B 106.5(9) . . ?
O8B Cl1 O9B 106.2(9) . . ?
O10B Cl1 O11 112.7(9) . . ?
O8B Cl1 O11 109.6(10) . . ?
O9B Cl1 O11 114.5(7) . . ?
O8A Cl1 O11 110.6(3) . . ?
O8A Cl1 O9A 111.0(2) . . ?
O11 Cl1 O9A 108.57(18) . . ?
O8A Cl1 O10A 110.0(3) . . ?
O11 Cl1 O10A 109.7(2) . . ?
O9A Cl1 O10A 106.9(2) . . ?
C3 O1 C2 116.9(2) . . ?
C8 O2 Cu1 125.51(17) . . ?
C18 O3 Cu1 127.4(2) . . ?
C17 O4 C19 117.9(3) . . ?
Zn1 O5 H5A 113(2) . . ?
Zn1 O5 H5B 107.4(19) . . ?
H5A O5 H5B 105(3) . . ?
C23 O6 C22 116.9(2) . . ?
C28 O7 Cu2 126.12(17) . . ?
C28 O7 Zn1 131.89(17) . . ?
Cu2 O7 Zn1 101.89(8) . . ?
C9 N1 C10 121.1(2) . . ?
C9 N1 Cu1 126.8(2) . . ?
C10 N1 Cu1 112.08(18) . . ?
C12 N2 C11 119.6(3) . . ?
C12 N2 Cu1 127.0(2) . . ?
C11 N2 Cu1 113.39(18) . . ?
C29 N3 C30 122.9(3) . . ?
C29 N3 Cu2 124.9(2) . . ?
C30 N3 Cu2 111.9(2) . . ?
C2 C1 H1A 109.5 . . ?
C2 C1 H1B 109.5 . . ?
H1A C1 H1B 109.5 . . ?
C2 C1 H1C 109.5 . . ?
H1A C1 H1C 109.5 . . ?
H1B C1 H1C 109.5 . . ?
O1 C2 C1 107.6(2) . . ?
O1 C2 H2A 110.2 . . ?
C1 C2 H2A 110.2 . . ?
O1 C2 H2B 110.2 . . ?
C1 C2 H2B 110.2 . . ?
H2A C2 H2B 108.5 . . ?
C4 C3 O1 124.4(3) . . ?
C4 C3 C8 121.2(3) . . ?
O1 C3 C8 114.3(2) . . ?
C3 C4 C5 120.3(3) . . ?
C3 C4 H4 119.8 . . ?
C5 C4 H4 119.8 . . ?
C6 C5 C4 119.6(3) . . ?
C6 C5 H5 120.2 . . ?
C4 C5 H5 120.2 . . ?
C5 C6 C7 121.1(3) . . ?
C5 C6 H6 119.4 . . ?
C7 C6 H6 119.4 . . ?
C8 C7 C6 120.2(3) . . ?
C8 C7 C9 122.8(3) . . ?
C6 C7 C9 117.0(3) . . ?
O2 C8 C7 125.2(2) . . ?
O2 C8 C3 117.2(3) . . ?
C7 C8 C3 117.5(3) . . ?
N1 C9 C7 125.0(3) . . ?
N1 C9 H9 117.5 . . ?
C7 C9 H9 117.5 . . ?
N1 C10 C11 108.2(2) . . ?
N1 C10 H10A 110.1 . . ?
C11 C10 H10A 110.1 . . ?
N1 C10 H10B 110.1 . . ?
C11 C10 H10B 110.1 . . ?
H10A C10 H10B 108.4 . . ?
N2 C11 C10 107.5(2) . . ?
N2 C11 H11A 110.2 . . ?
C10 C11 H11A 110.2 . . ?
N2 C11 H11B 110.2 . . ?
C10 C11 H11B 110.2 . . ?
H11A C11 H11B 108.5 . . ?
N2 C12 C13 124.9(3) . . ?
N2 C12 H12 117.6 . . ?
C13 C12 H12 117.6 . . ?
C18 C13 C14 118.8(3) . . ?
C18 C13 C12 122.6(3) . . ?
C14 C13 C12 118.6(3) . . ?
C15 C14 C13 121.1(4) . . ?
C15 C14 H14 119.4 . . ?
C13 C14 H14 119.4 . . ?
C14 C15 C16 120.5(3) . . ?
C14 C15 H15 119.7 . . ?
C16 C15 H15 119.7 . . ?
C17 C16 C15 120.3(4) . . ?
C17 C16 H16 119.9 . . ?
C15 C16 H16 119.9 . . ?
C16 C17 O4 126.2(3) . . ?
C16 C17 C18 121.1(3) . . ?
O4 C17 C18 112.7(3) . . ?
O3 C18 C13 124.7(3) . . ?
O3 C18 C17 117.2(3) . . ?
C13 C18 C17 118.2(3) . . ?
O4 C19 C20 107.7(3) . . ?
O4 C19 H19A 110.2 . . ?
C20 C19 H19A 110.2 . . ?
O4 C19 H19B 110.2 . . ?
C20 C19 H19B 110.2 . . ?
H19A C19 H19B 108.5 . . ?
C19 C20 H20A 109.5 . . ?
C19 C20 H20B 109.5 . . ?
H20A C20 H20B 109.5 . . ?
C19 C20 H20C 109.5 . . ?
H20A C20 H20C 109.5 . . ?
H20B C20 H20C 109.5 . . ?
C22 C21 H21A 109.5 . . ?
C22 C21 H21B 109.5 . . ?
H21A C21 H21B 109.5 . . ?
C22 C21 H21C 109.5 . . ?
H21A C21 H21C 109.5 . . ?
H21B C21 H21C 109.5 . . ?
O6 C22 C21 107.1(2) . . ?
O6 C22 H22A 110.3 . . ?
C21 C22 H22A 110.3 . . ?
O6 C22 H22B 110.3 . . ?
C21 C22 H22B 110.3 . . ?
H22A C22 H22B 108.6 . . ?
O6 C23 C24 125.8(3) . . ?
O6 C23 C28 113.5(3) . . ?
C24 C23 C28 120.7(3) . . ?
C23 C24 C25 119.1(3) . . ?
C23 C24 H24 120.5 . . ?
C25 C24 H24 120.5 . . ?
C26 C25 C24 121.5(3) . . ?
C26 C25 H25 119.2 . . ?
C24 C25 H25 119.2 . . ?
C25 C26 C27 121.1(3) . . ?
C25 C26 H26 119.4 . . ?
C27 C26 H26 119.4 . . ?
C28 C27 C26 117.8(3) . . ?
C28 C27 C29 123.9(3) . . ?
C26 C27 C29 118.3(3) . . ?
O7 C28 C23 117.2(3) . . ?
O7 C28 C27 123.1(3) . . ?
C23 C28 C27 119.7(3) . . ?
N3 C29 C27 126.0(3) . . ?
N3 C29 H29 117.0 . . ?
C27 C29 H29 117.0 . . ?
N3 C30 C30 109.40(19) . 2 ?
N3 C30 H30A 109.8 . . ?
C30 C30 H30A 109.8 2 . ?
N3 C30 H30B 109.8 . . ?
C30 C30 H30B 109.8 2 . ?
H30A C30 H30B 108.2 . . ?

loop_
_geom_bond_atom_site_label_1
_geom_bond_atom_site_label_2
_geom_bond_distance
_geom_bond_site_symmetry_2
_geom_bond_publ_flag
Zn1 O5 1.960(2) . ?
Zn1 O5 1.960(2) 2 ?
Zn1 O7 2.0333(18) 2 ?
Zn1 O7 2.0333(18) . ?
Zn1 Cu2 3.0467(6) . ?
Cu1 O3 1.8977(19) . ?
Cu1 N1 1.919(2) . ?
Cu1 O2 1.9204(18) . ?
Cu1 N2 1.935(2) . ?
Cu2 O7 1.8882(18) . ?
Cu2 O7 1.8882(18) 2 ?
Cu2 N3 1.907(2) 2 ?
Cu2 N3 1.907(2) . ?
Cl1 O10B 1.359(13) . ?
Cl1 O8B 1.384(14) . ?
Cl1 O9B 1.402(12) . ?
Cl1 O8A 1.423(4) . ?
Cl1 O11 1.431(2) . ?
Cl1 O9A 1.458(3) . ?
Cl1 O10A 1.468(4) . ?
O1 C3 1.379(3) . ?
O1 C2 1.440(3) . ?
O2 C8 1.328(3) . ?
O3 C18 1.315(3) . ?
O4 C17 1.378(4) . ?
O4 C19 1.428(4) . ?
O5 H5A 0.793(17) . ?
O5 H5B 0.845(17) . ?
O6 C23 1.376(3) . ?
O6 C22 1.447(3) . ?
O7 C28 1.335(3) . ?
N1 C9 1.281(3) . ?
N1 C10 1.470(3) . ?
N2 C12 1.287(4) . ?
N2 C11 1.472(4) . ?
N3 C29 1.273(4) . ?
N3 C30 1.472(4) . ?
C1 C2 1.517(4) . ?
C1 H1A 0.9800 . ?
C1 H1B 0.9800 . ?
C1 H1C 0.9800 . ?
C2 H2A 0.9900 . ?
C2 H2B 0.9900 . ?
C3 C4 1.374(4) . ?
C3 C8 1.418(4) . ?
C4 C5 1.403(4) . ?
C4 H4 0.9500 . ?
C5 C6 1.358(4) . ?
C5 H5 0.9500 . ?
C6 C7 1.410(4) . ?
C6 H6 0.9500 . ?
C7 C8 1.402(4) . ?
C7 C9 1.440(4) . ?
C9 H9 0.9500 . ?
C10 C11 1.513(4) . ?
C10 H10A 0.9900 . ?
C10 H10B 0.9900 . ?
C11 H11A 0.9900 . ?
C11 H11B 0.9900 . ?
C12 C13 1.436(5) . ?
C12 H12 0.9500 . ?
C13 C18 1.413(4) . ?
C13 C14 1.422(4) . ?
C14 C15 1.353(5) . ?
C14 H14 0.9500 . ?
C15 C16 1.388(5) . ?
C15 H15 0.9500 . ?
C16 C17 1.373(4) . ?
C16 H16 0.9500 . ?
C17 C18 1.416(5) . ?
C19 C20 1.506(5) . ?
C19 H19A 0.9900 . ?
C19 H19B 0.9900 . ?
C20 H20A 0.9800 . ?
C20 H20B 0.9800 . ?
C20 H20C 0.9800 . ?
C21 C22 1.500(4) . ?
C21 H21A 0.9800 . ?
C21 H21B 0.9800 . ?
C21 H21C 0.9800 . ?
C22 H22A 0.9900 . ?
C22 H22B 0.9900 . ?
C23 C24 1.383(4) . ?
C23 C28 1.403(4) . ?
C24 C25 1.389(4) . ?
C24 H24 0.9500 . ?
C25 C26 1.353(4) . ?
C25 H25 0.9500 . ?
C26 C27 1.414(4) . ?
C26 H26 0.9500 . ?
C27 C28 1.413(4) . ?
C27 C29 1.444(4) . ?
C29 H29 0.9500 . ?
C30 C30 1.508(7) 2 ?
C30 H30A 0.9900 . ?
C30 H30B 0.9900 . ?
